data_7242528
loop_
_publ_author_name
'Levent, Emre'
'Sala, Oliver'
'Wilm, Lukas F. B.'
'L\"owe, Pawel'
'Dielmann, Fabian'

_publ_section_title
;
 Heterobimetallic complexes composed of bismuth and lithium carboxylates
 as polyurethane catalysts -- alternatives to organotin compounds
;
_journal_issue 7
_journal_name_full 'Green Chemistry'
_journal_page_first 2747
_journal_page_last 2755
_journal_paper_doi 10.1039/D1GC00446H
_journal_volume 23
_journal_year 2021
_chemical_formula_moiety 'C54 H96 Bi2 Li4 N2 O20, 2(C2 H3 N)'
_chemical_formula_sum 'C58 H102 Bi2 Li4 N4 O20'
_chemical_formula_weight 1621.15
_space_group_crystal_system monoclinic
_space_group_IT_number 14
_space_group_name_Hall '-P 2yn'
_space_group_name_H-M_alt 'P 1 21/n 1'
_atom_sites_solution_hydrogens geom
_atom_sites_solution_primary iterative
_audit_creation_date 2017-03-30
_audit_creation_method
;
Olex2 1.2
(compiled 2013.11.15 svn.r2834 for OlexSys, GUI svn.r4720)
;
_audit_update_record
;
2021-01-20 deposited with the CCDC.	2021-03-22 downloaded from the CCDC.
;
_cell_angle_alpha 90
_cell_angle_beta 110.0869(6)
_cell_angle_gamma 90
_cell_formula_units_Z 2
_cell_length_a 16.1427(2)
_cell_length_b 13.2582(2)
_cell_length_c 18.5840(2)
_cell_measurement_reflns_used 9806
_cell_measurement_temperature 100(2)
_cell_measurement_theta_max 29.567
_cell_measurement_theta_min 2.334
_cell_volume 3735.47(8)
_computing_molecular_graphics 'Olex2 (Dolomanov et al., 2009)'
_computing_publication_material 'Olex2 (Dolomanov et al., 2009)'
_computing_structure_refinement 'ShelXL (Sheldrick, 2008)'
_computing_structure_solution
;
Superflip (Palatinus & Chapuis, 2007;Palatinus & van der Lee, 2008;
Palatinus et al., 2012)
;
_diffrn_ambient_temperature 100
_diffrn_measured_fraction_theta_full 1.000
_diffrn_measured_fraction_theta_max 0.998
_diffrn_measurement_device_type 'Bruker APEX-II CCD'
_diffrn_measurement_method '\f and \w scans'
_diffrn_radiation_type MoK\a
_diffrn_radiation_wavelength 0.71073
_diffrn_reflns_av_R_equivalents 0.0339
_diffrn_reflns_av_unetI/netI 0.0234
_diffrn_reflns_Laue_measured_fraction_full 1.000
_diffrn_reflns_Laue_measured_fraction_max 0.998
_diffrn_reflns_limit_h_max 22
_diffrn_reflns_limit_h_min -22
_diffrn_reflns_limit_k_max 18
_diffrn_reflns_limit_k_min -18
_diffrn_reflns_limit_l_max 25
_diffrn_reflns_limit_l_min -25
_diffrn_reflns_number 62925
_diffrn_reflns_point_group_measured_fraction_full 1.000
_diffrn_reflns_point_group_measured_fraction_max 0.998
_diffrn_reflns_theta_full 25.242
_diffrn_reflns_theta_max 29.567
_diffrn_reflns_theta_min 1.445
_diffrn_standards_number 0
_exptl_absorpt_coefficient_mu 4.769
_exptl_absorpt_correction_T_max 1.0000
_exptl_absorpt_correction_T_min 0.6459
_exptl_absorpt_correction_type multi-scan
_exptl_absorpt_process_details
;
? was used for absorption correction.
wR2(int) was 0.0927 before and 0.0379 after correction.
The Ratio of minimum to maximum transmission is 0.6459.
The \l/2 correction factor is Not present.
;
_exptl_crystal_colour colourless
_exptl_crystal_colour_primary colourless
_exptl_crystal_density_diffrn 1.441
_exptl_crystal_description block
_exptl_crystal_F_000 1632
_exptl_crystal_size_max 0.55
_exptl_crystal_size_mid 0.41
_exptl_crystal_size_min 0.29
_refine_diff_density_max 1.312
_refine_diff_density_min -1.112
_refine_diff_density_rms 0.080
_refine_ls_extinction_method none
_refine_ls_goodness_of_fit_ref 1.079
_refine_ls_hydrogen_treatment constr
_refine_ls_matrix_type full
_refine_ls_number_parameters 414
_refine_ls_number_reflns 10452
_refine_ls_number_restraints 0
_refine_ls_restrained_S_all 1.079
_refine_ls_R_factor_all 0.0215
_refine_ls_R_factor_gt 0.0183
_refine_ls_shift/su_max 0.003
_refine_ls_shift/su_mean 0.000
_refine_ls_structure_factor_coef Fsqd
_refine_ls_weighting_details 'w=1/[\s^2^(Fo^2^)+(0.0124P)^2^+3.0372P] where P=(Fo^2^+2Fc^2^)/3'
_refine_ls_weighting_scheme calc
_refine_ls_wR_factor_gt 0.0409
_refine_ls_wR_factor_ref 0.0418
_reflns_Friedel_coverage 0.000
_reflns_number_gt 9634
_reflns_number_total 10452
_reflns_threshold_expression 'I > 2\s(I)'
_cod_data_source_file d1gc00446h2.cif
_cod_data_source_block p21n_CCDC1
_cod_depositor_comments 'Adding full bibliography for 7242526--7242531.cif.'
_cod_database_code 7242528
_shelxl_version_number 2013-4
_shelx_space_group_comment
;
The symmetry employed for this shelxl refinement is uniquely defined
by the following loop, which should always be used as a source of
symmetry information in preference to the above space-group names.
They are only intended as comments.
;
_olex2_refinement_description
;
1. Fixed Uiso
 At 1.5 times of:
  All C(H,H,H) groups
2.a Idealised Me refined as rotating group:
 C3(H3A,H3B,H3C), C4(H4A,H4B,H4C), C5(H5A,H5B,H5C), C8(H8A,H8B,H8C), C9(H9A,
 H9B,H9C), C10(H10A,H10B,H10C), C13(H13A,H13B,H13C), C14(H14A,H14B,H14C),
 C15(H15A,H15B,H15C), C18(H18A,H18B,H18C), C19(H19A,H19B,H19C), C20(H20A,H20B,
 H20C), C23(H23A,H23B,H23C), C24(H24A,H24B,H24C), C25(H25A,H25B,H25C), C27(H27A,
 H27B,H27C), C29(H29A,H29B,H29C)
;

loop_
_space_group_symop_operation_xyz
'x, y, z'
'-x+1/2, y+1/2, -z+1/2'
'-x, -y, -z'
'x-1/2, -y-1/2, z-1/2'

loop_
_atom_site_label
_atom_site_type_symbol
_atom_site_fract_x
_atom_site_fract_y
_atom_site_fract_z
_atom_site_U_iso_or_equiv
_atom_site_adp_type
_atom_site_occupancy
_atom_site_site_symmetry_order
_atom_site_calc_flag
_atom_site_refinement_flags_posn
_atom_site_refinement_flags_adp
_atom_site_refinement_flags_occupancy
_atom_site_disorder_assembly
_atom_site_disorder_group
Bi1 Bi 0.52628(2) -0.04189(2) 0.33799(2) 0.00861(2) Uani 1 1 d . . . . .
O1 O 0.48790(9) 0.12969(10) 0.29330(8) 0.0185(3) Uani 1 1 d . . . . .
O2 O 0.53616(8) 0.02161(9) 0.22766(7) 0.0128(2) Uani 1 1 d . . . . .
O3 O 0.38176(8) -0.05924(10) 0.24923(7) 0.0157(3) Uani 1 1 d . . . . .
O4 O 0.36606(9) -0.02867(10) 0.36047(7) 0.0167(3) Uani 1 1 d . . . . .
O5 O 0.54622(9) -0.18392(9) 0.27106(7) 0.0155(3) Uani 1 1 d . . . . .
O6 O 0.58866(11) -0.23440(11) 0.39062(8) 0.0274(3) Uani 1 1 d . . . . .
O7 O 0.67825(9) -0.01315(11) 0.36715(8) 0.0186(3) Uani 1 1 d . . . . .
O8 O 0.69532(8) -0.06518(10) 0.48544(8) 0.0160(3) Uani 1 1 d . . . . .
O9 O 0.55434(9) 0.07696(10) 0.46267(7) 0.0146(2) Uani 1 1 d . . . . .
O10 O 0.43519(8) 0.15525(10) 0.46688(8) 0.0170(3) Uani 1 1 d . . . . .
N1 N 0.23895(13) 0.28599(15) 0.46114(11) 0.0302(4) Uani 1 1 d . . . . .
C1 C 0.50695(11) 0.10929(13) 0.23473(10) 0.0132(3) Uani 1 1 d . . . . .
C2 C 0.49170(13) 0.18707(14) 0.17099(11) 0.0161(4) Uani 1 1 d . . . . .
C3 C 0.39156(14) 0.19304(16) 0.12948(12) 0.0237(4) Uani 1 1 d . . . . .
H3A H 0.3627 0.2114 0.1662 0.036 Uiso 1 1 calc GR . . . .
H3B H 0.3696 0.1273 0.1067 0.036 Uiso 1 1 calc GR . . . .
H3C H 0.3785 0.2442 0.0890 0.036 Uiso 1 1 calc GR . . . .
C4 C 0.52664(16) 0.28901(15) 0.20734(13) 0.0264(5) Uani 1 1 d . . . . .
H4A H 0.5908 0.2852 0.2325 0.040 Uiso 1 1 calc GR . . . .
H4B H 0.4992 0.3061 0.2453 0.040 Uiso 1 1 calc GR . . . .
H4C H 0.5123 0.3411 0.1675 0.040 Uiso 1 1 calc GR . . . .
C5 C 0.53724(15) 0.15580(16) 0.11465(12) 0.0236(4) Uani 1 1 d . . . . .
H5A H 0.5147 0.0900 0.0925 0.035 Uiso 1 1 calc GR . . . .
H5B H 0.6010 0.1512 0.1417 0.035 Uiso 1 1 calc GR . . . .
H5C H 0.5252 0.2061 0.0737 0.035 Uiso 1 1 calc GR . . . .
C6 C 0.33434(12) -0.03439(13) 0.28857(10) 0.0118(3) Uani 1 1 d . . . . .
C7 C 0.23711(12) -0.00942(14) 0.24762(11) 0.0146(3) Uani 1 1 d . . . . .
C8 C 0.18185(14) -0.08238(18) 0.27643(13) 0.0269(5) Uani 1 1 d . . . . .
H8A H 0.1889 -0.1511 0.2599 0.040 Uiso 1 1 calc GR . . . .
H8B H 0.1196 -0.0628 0.2553 0.040 Uiso 1 1 calc GR . . . .
H8C H 0.2017 -0.0799 0.3325 0.040 Uiso 1 1 calc GR . . . .
C9 C 0.22280(15) 0.09923(16) 0.26870(14) 0.0281(5) Uani 1 1 d . . . . .
H9A H 0.1612 0.1186 0.2421 0.042 Uiso 1 1 calc GR . . . .
H9B H 0.2617 0.1445 0.2533 0.042 Uiso 1 1 calc GR . . . .
H9C H 0.2363 0.1042 0.3242 0.042 Uiso 1 1 calc GR . . . .
C10 C 0.21214(13) -0.02001(16) 0.16116(12) 0.0209(4) Uani 1 1 d . . . . .
H10A H 0.2216 -0.0898 0.1485 0.031 Uiso 1 1 calc GR . . . .
H10B H 0.2489 0.0252 0.1431 0.031 Uiso 1 1 calc GR . . . .
H10C H 0.1499 -0.0022 0.1362 0.031 Uiso 1 1 calc GR . . . .
C11 C 0.57482(11) -0.25193(13) 0.32172(10) 0.0133(3) Uani 1 1 d . . . . .
C12 C 0.59490(13) -0.35645(13) 0.29717(11) 0.0169(4) Uani 1 1 d . . . . .
C13 C 0.53789(15) -0.37757(16) 0.21395(12) 0.0245(4) Uani 1 1 d . . . . .
H13A H 0.5509 -0.3276 0.1804 0.037 Uiso 1 1 calc GR . . . .
H13B H 0.4754 -0.3733 0.2086 0.037 Uiso 1 1 calc GR . . . .
H13C H 0.5508 -0.4453 0.1995 0.037 Uiso 1 1 calc GR . . . .
C14 C 0.57877(17) -0.43688(16) 0.34969(14) 0.0287(5) Uani 1 1 d . . . . .
H14A H 0.5925 -0.5036 0.3339 0.043 Uiso 1 1 calc GR . . . .
H14B H 0.5168 -0.4350 0.3462 0.043 Uiso 1 1 calc GR . . . .
H14C H 0.6167 -0.4237 0.4027 0.043 Uiso 1 1 calc GR . . . .
C15 C 0.69276(14) -0.35559(17) 0.30591(14) 0.0283(5) Uani 1 1 d . . . . .
H15A H 0.7036 -0.3019 0.2740 0.042 Uiso 1 1 calc GR . . . .
H15B H 0.7088 -0.4208 0.2897 0.042 Uiso 1 1 calc GR . . . .
H15C H 0.7285 -0.3435 0.3597 0.042 Uiso 1 1 calc GR . . . .
C16 C 0.72544(11) -0.03052(14) 0.43634(11) 0.0135(3) Uani 1 1 d . . . . .
C17 C 0.82427(12) -0.01081(15) 0.45730(11) 0.0163(4) Uani 1 1 d . . . . .
C18 C 0.85892(15) -0.0915(2) 0.41631(17) 0.0381(6) Uani 1 1 d . . . . .
H18A H 0.9224 -0.0821 0.4281 0.057 Uiso 1 1 calc GR . . . .
H18B H 0.8285 -0.0858 0.3609 0.057 Uiso 1 1 calc GR . . . .
H18C H 0.8481 -0.1584 0.4336 0.057 Uiso 1 1 calc GR . . . .
C19 C 0.87156(15) -0.0188(2) 0.54364(13) 0.0374(6) Uani 1 1 d . . . . .
H19A H 0.9352 -0.0106 0.5553 0.056 Uiso 1 1 calc GR . . . .
H19B H 0.8598 -0.0850 0.5615 0.056 Uiso 1 1 calc GR . . . .
H19C H 0.8500 0.0342 0.5695 0.056 Uiso 1 1 calc GR . . . .
C20 C 0.83919(14) 0.09324(18) 0.42948(15) 0.0301(5) Uani 1 1 d . . . . .
H20A H 0.8084 0.0980 0.3741 0.045 Uiso 1 1 calc GR . . . .
H20B H 0.9025 0.1040 0.4409 0.045 Uiso 1 1 calc GR . . . .
H20C H 0.8163 0.1447 0.4555 0.045 Uiso 1 1 calc GR . . . .
C21 C 0.51318(11) 0.15656(13) 0.46762(10) 0.0119(3) Uani 1 1 d . . . . .
C22 C 0.56309(12) 0.25710(14) 0.47908(11) 0.0158(3) Uani 1 1 d . . . . .
C23 C 0.6065(2) 0.27092(19) 0.56592(14) 0.0423(7) Uani 1 1 d . . . . .
H23A H 0.5608 0.2737 0.5895 0.063 Uiso 1 1 calc GR . . . .
H23B H 0.6404 0.3339 0.5764 0.063 Uiso 1 1 calc GR . . . .
H23C H 0.6460 0.2140 0.5873 0.063 Uiso 1 1 calc GR . . . .
C24 C 0.50009(17) 0.34334(18) 0.4460(2) 0.0473(8) Uani 1 1 d . . . . .
H24A H 0.4713 0.3333 0.3908 0.071 Uiso 1 1 calc GR . . . .
H24B H 0.5328 0.4071 0.4553 0.071 Uiso 1 1 calc GR . . . .
H24C H 0.4553 0.3455 0.4707 0.071 Uiso 1 1 calc GR . . . .
C25 C 0.63439(17) 0.2549(2) 0.44301(17) 0.0398(7) Uani 1 1 d . . . . .
H25A H 0.6674 0.3184 0.4539 0.060 Uiso 1 1 calc GR . . . .
H25B H 0.6071 0.2463 0.3875 0.060 Uiso 1 1 calc GR . . . .
H25C H 0.6746 0.1986 0.4644 0.060 Uiso 1 1 calc GR . . . .
C26 C 0.17171(14) 0.32327(15) 0.43809(12) 0.0214(4) Uani 1 1 d . . . . .
C27 C 0.08524(14) 0.37040(17) 0.40797(12) 0.0260(4) Uani 1 1 d . . . . .
H27A H 0.0470 0.3303 0.3651 0.039 Uiso 1 1 calc GR . . . .
H27B H 0.0913 0.4387 0.3901 0.039 Uiso 1 1 calc GR . . . .
H27C H 0.0592 0.3740 0.4484 0.039 Uiso 1 1 calc GR . . . .
Li1 Li 0.3856(2) 0.0185(2) 0.45994(18) 0.0156(6) Uani 1 1 d . . . . .
Li2 Li 0.3502(2) 0.2037(3) 0.50684(19) 0.0198(7) Uani 1 1 d . . . . .
N2 N 0.6609(3) -0.0421(2) 0.04398(17) 0.0730(10) Uani 1 1 d . . . . .
C28 C 0.66928(18) -0.07431(19) 0.10198(17) 0.0376(6) Uani 1 1 d . . . . .
C29 C 0.68105(19) -0.1137(2) 0.17758(18) 0.0453(7) Uani 1 1 d . . . . .
H29A H 0.6366 -0.1657 0.1737 0.068 Uiso 1 1 calc GR . . . .
H29B H 0.6744 -0.0589 0.2106 0.068 Uiso 1 1 calc GR . . . .
H29C H 0.7401 -0.1431 0.1996 0.068 Uiso 1 1 calc GR . . . .

loop_
_atom_site_aniso_label
_atom_site_aniso_U_11
_atom_site_aniso_U_22
_atom_site_aniso_U_33
_atom_site_aniso_U_23
_atom_site_aniso_U_13
_atom_site_aniso_U_12
Bi1 0.00881(3) 0.00895(3) 0.00809(3) 0.00006(2) 0.00293(2) 0.00095(2)
O1 0.0316(7) 0.0115(6) 0.0155(6) -0.0002(5) 0.0120(6) 0.0012(5)
O2 0.0139(6) 0.0127(6) 0.0129(6) 0.0017(5) 0.0059(5) 0.0017(4)
O3 0.0106(6) 0.0247(7) 0.0114(6) -0.0031(5) 0.0034(5) 0.0006(5)
O4 0.0173(6) 0.0221(7) 0.0103(6) -0.0018(5) 0.0042(5) -0.0018(5)
O5 0.0206(7) 0.0118(6) 0.0136(6) -0.0003(5) 0.0055(5) 0.0042(5)
O6 0.0525(10) 0.0163(7) 0.0136(7) 0.0000(5) 0.0116(7) 0.0055(6)
O7 0.0113(6) 0.0302(7) 0.0136(6) 0.0033(6) 0.0035(5) -0.0020(5)
O8 0.0134(6) 0.0215(7) 0.0163(6) 0.0026(5) 0.0091(5) 0.0029(5)
O9 0.0185(6) 0.0132(6) 0.0114(6) -0.0005(5) 0.0043(5) 0.0026(5)
O10 0.0154(6) 0.0196(7) 0.0190(7) -0.0040(5) 0.0097(5) -0.0025(5)
N1 0.0294(10) 0.0305(10) 0.0327(10) 0.0148(8) 0.0130(8) 0.0132(8)
C1 0.0137(8) 0.0124(8) 0.0135(8) 0.0000(6) 0.0046(7) -0.0038(6)
C2 0.0223(9) 0.0124(8) 0.0168(9) 0.0032(7) 0.0107(8) 0.0003(7)
C3 0.0250(10) 0.0245(10) 0.0220(10) 0.0081(8) 0.0084(8) 0.0065(8)
C4 0.0421(13) 0.0134(9) 0.0292(11) 0.0003(8) 0.0195(10) -0.0052(8)
C5 0.0332(11) 0.0204(10) 0.0249(10) 0.0056(8) 0.0198(9) 0.0014(8)
C6 0.0125(8) 0.0112(8) 0.0115(8) -0.0007(6) 0.0037(6) -0.0026(6)
C7 0.0110(8) 0.0148(8) 0.0181(9) -0.0003(7) 0.0052(7) -0.0006(6)
C8 0.0192(10) 0.0330(12) 0.0310(12) 0.0052(9) 0.0118(9) -0.0074(8)
C9 0.0246(11) 0.0213(10) 0.0363(12) -0.0071(9) 0.0079(10) 0.0069(8)
C10 0.0142(9) 0.0275(10) 0.0175(9) 0.0019(8) 0.0008(7) 0.0010(7)
C11 0.0123(8) 0.0132(8) 0.0152(8) -0.0007(6) 0.0056(7) -0.0004(6)
C12 0.0227(9) 0.0112(8) 0.0175(9) -0.0012(7) 0.0079(8) 0.0028(7)
C13 0.0327(11) 0.0184(9) 0.0214(10) -0.0078(8) 0.0081(9) 0.0002(8)
C14 0.0443(14) 0.0137(9) 0.0308(12) 0.0028(8) 0.0162(11) 0.0012(9)
C15 0.0237(10) 0.0272(11) 0.0351(12) 0.0011(9) 0.0116(9) 0.0112(8)
C16 0.0103(8) 0.0180(9) 0.0136(8) -0.0025(7) 0.0058(7) 0.0012(6)
C17 0.0105(8) 0.0242(9) 0.0152(9) -0.0030(7) 0.0058(7) -0.0013(7)
C18 0.0171(10) 0.0439(14) 0.0589(17) -0.0223(13) 0.0201(11) -0.0001(9)
C19 0.0178(10) 0.0697(18) 0.0192(11) 0.0030(11) -0.0009(9) -0.0107(11)
C20 0.0197(10) 0.0318(12) 0.0392(13) 0.0030(10) 0.0107(10) -0.0081(9)
C21 0.0146(8) 0.0143(8) 0.0072(7) -0.0010(6) 0.0041(6) -0.0012(6)
C22 0.0162(8) 0.0120(8) 0.0195(9) -0.0004(7) 0.0066(7) -0.0014(6)
C23 0.0654(18) 0.0310(13) 0.0253(12) -0.0104(10) 0.0087(12) -0.0267(12)
C24 0.0327(13) 0.0187(11) 0.088(2) 0.0226(13) 0.0169(14) 0.0044(9)
C25 0.0353(13) 0.0388(14) 0.0595(17) -0.0217(12) 0.0344(13) -0.0228(11)
C26 0.0266(10) 0.0185(9) 0.0201(10) 0.0057(7) 0.0094(8) 0.0049(8)
C27 0.0228(10) 0.0300(11) 0.0214(10) 0.0013(9) 0.0026(8) 0.0098(9)
Li1 0.0155(15) 0.0186(15) 0.0129(15) -0.0012(12) 0.0052(12) 0.0003(12)
Li2 0.0217(17) 0.0221(17) 0.0168(16) 0.0025(13) 0.0081(13) 0.0063(13)
N2 0.105(3) 0.0593(19) 0.0358(15) -0.0044(13) -0.0006(16) 0.0198(17)
C28 0.0358(13) 0.0264(12) 0.0418(15) -0.0059(11) 0.0019(12) 0.0033(10)
C29 0.0400(15) 0.0377(15) 0.067(2) 0.0123(14) 0.0291(14) 0.0018(11)

loop_
_atom_type_symbol
_atom_type_description
_atom_type_scat_dispersion_real
_atom_type_scat_dispersion_imag
_atom_type_scat_source
C C 0.0033 0.0016 'International Tables Vol C Tables 4.2.6.8 and 6.1.1.4'
H H 0.0000 0.0000 'International Tables Vol C Tables 4.2.6.8 and 6.1.1.4'
Bi Bi -4.1077 10.2566 'International Tables Vol C Tables 4.2.6.8 and 6.1.1.4'
Li Li -0.0003 0.0001 'International Tables Vol C Tables 4.2.6.8 and 6.1.1.4'
N N 0.0061 0.0033 'International Tables Vol C Tables 4.2.6.8 and 6.1.1.4'
O O 0.0106 0.0060 'International Tables Vol C Tables 4.2.6.8 and 6.1.1.4'

loop_
_geom_angle_atom_site_label_1
_geom_angle_atom_site_label_2
_geom_angle_atom_site_label_3
_geom_angle
_geom_angle_site_symmetry_1
_geom_angle_site_symmetry_3
_geom_angle_publ_flag
O1 Bi1 O9 72.28(4) . . ?
O1 Bi1 C1 27.57(5) . . ?
O1 Bi1 Li1 104.06(6) . 3_656 ?
O1 Bi1 Li2 147.02(7) . 3_656 ?
O2 Bi1 O1 55.46(4) . . ?
O2 Bi1 O3 76.37(5) . . ?
O2 Bi1 O5 75.72(4) . . ?
O2 Bi1 O7 75.95(5) . . ?
O2 Bi1 O9 120.89(4) . . ?
O2 Bi1 C1 27.90(5) . . ?
O2 Bi1 Li1 142.84(6) . 3_656 ?
O2 Bi1 Li2 138.84(6) . 3_656 ?
O3 Bi1 O1 77.14(5) . . ?
O3 Bi1 O9 119.29(4) . . ?
O3 Bi1 C1 74.47(5) . . ?
O3 Bi1 Li1 133.62(6) . 3_656 ?
O3 Bi1 Li2 130.14(7) . 3_656 ?
O5 Bi1 O1 129.64(4) . . ?
O5 Bi1 O3 80.42(5) . . ?
O5 Bi1 O7 85.98(5) . . ?
O5 Bi1 O9 155.52(4) . . ?
O5 Bi1 C1 102.81(5) . . ?
O5 Bi1 Li1 123.75(6) . 3_656 ?
O5 Bi1 Li2 78.85(6) . 3_656 ?
O7 Bi1 O1 92.89(5) . . ?
O7 Bi1 O3 151.41(5) . . ?
O7 Bi1 O9 81.60(4) . . ?
O7 Bi1 C1 84.32(5) . . ?
O7 Bi1 Li1 74.60(6) . 3_656 ?
O7 Bi1 Li2 70.44(6) . 3_656 ?
O9 Bi1 C1 96.89(5) . . ?
O9 Bi1 Li1 32.23(6) . 3_656 ?
O9 Bi1 Li2 77.13(6) . 3_656 ?
C1 Bi1 Li1 126.21(6) . 3_656 ?
C1 Bi1 Li2 154.60(7) . 3_656 ?
Li1 Bi1 Li2 44.95(8) 3_656 3_656 ?
C1 O1 Bi1 89.14(10) . . ?
C1 O2 Bi1 95.83(10) . . ?
C6 O3 Bi1 102.64(11) . . ?
C6 O4 Li1 159.63(16) . . ?
C11 O5 Bi1 104.99(11) . . ?
C11 O6 Li2 159.63(19) . 3_656 ?
C16 O7 Bi1 114.77(11) . . ?
C16 O8 Li1 137.25(15) . 3_656 ?
C16 O8 Li2 129.02(15) . 3_656 ?
Li2 O8 Li1 85.86(14) 3_656 3_656 ?
C21 O9 Bi1 127.50(11) . . ?
C21 O9 Li1 129.80(15) . 3_656 ?
Li1 O9 Bi1 98.69(11) 3_656 . ?
C21 O10 Li1 113.43(15) . . ?
C21 O10 Li2 148.80(17) . . ?
Li2 O10 Li1 90.28(15) . . ?
C26 N1 Li2 172.0(2) . . ?
O1 C1 Bi1 63.29(9) . . ?
O1 C1 O2 119.53(16) . . ?
O1 C1 C2 120.29(16) . . ?
O2 C1 Bi1 56.27(9) . . ?
O2 C1 C2 120.13(16) . . ?
C2 C1 Bi1 174.67(13) . . ?
C1 C2 C3 106.63(15) . . ?
C1 C2 C4 108.53(16) . . ?
C1 C2 C5 111.17(15) . . ?
C4 C2 C3 109.95(17) . . ?
C5 C2 C3 109.92(17) . . ?
C5 C2 C4 110.55(16) . . ?
O3 C6 C7 119.27(16) . . ?
O4 C6 O3 121.40(16) . . ?
O4 C6 C7 119.32(16) . . ?
C6 C7 C8 108.14(16) . . ?
C6 C7 C9 107.22(15) . . ?
C9 C7 C8 110.34(17) . . ?
C10 C7 C6 111.10(15) . . ?
C10 C7 C8 109.62(16) . . ?
C10 C7 C9 110.38(17) . . ?
O5 C11 C12 118.86(16) . . ?
O6 C11 O5 121.42(17) . . ?
O6 C11 C12 119.70(16) . . ?
C11 C12 C13 110.62(16) . . ?
C11 C12 C15 106.16(16) . . ?
C13 C12 C15 110.44(17) . . ?
C14 C12 C11 110.01(16) . . ?
C14 C12 C13 110.06(17) . . ?
C14 C12 C15 109.48(17) . . ?
O7 C16 C17 115.94(16) . . ?
O8 C16 O7 123.58(16) . . ?
O8 C16 C17 120.44(16) . . ?
C18 C17 C16 106.39(16) . . ?
C19 C17 C16 110.95(16) . . ?
C19 C17 C18 109.9(2) . . ?
C20 C17 C16 109.97(16) . . ?
C20 C17 C18 109.75(19) . . ?
C20 C17 C19 109.87(19) . . ?
O9 C21 C22 118.05(15) . . ?
O9 C21 Li1 80.93(12) . . ?
O10 C21 O9 122.48(16) . . ?
O10 C21 C22 119.39(16) . . ?
O10 C21 Li1 41.56(11) . . ?
C22 C21 Li1 160.61(14) . . ?
C23 C22 C21 106.16(16) . . ?
C24 C22 C21 110.64(16) . . ?
C24 C22 C23 109.7(2) . . ?
C24 C22 C25 109.9(2) . . ?
C25 C22 C21 111.32(16) . . ?
C25 C22 C23 109.0(2) . . ?
N1 C26 C27 179.5(3) . . ?
O4 Li1 Bi1 161.02(15) . 3_656 ?
O4 Li1 O8 133.14(18) . 3_656 ?
O4 Li1 O9 113.04(17) . 3_656 ?
O4 Li1 O10 107.40(17) . . ?
O4 Li1 C21 98.29(14) . . ?
O4 Li1 Li1 99.66(16) . 3_656 ?
O4 Li1 Li2 129.24(17) . . ?
O8 Li1 Bi1 62.05(9) 3_656 3_656 ?
O8 Li1 C21 112.23(14) 3_656 . ?
O8 Li1 Li1 126.96(18) 3_656 3_656 ?
O8 Li1 Li2 46.98(11) 3_656 . ?
O9 Li1 Bi1 49.09(8) 3_656 3_656 ?
O9 Li1 O8 94.23(15) 3_656 3_656 ?
O9 Li1 O10 118.09(17) 3_656 . ?
O9 Li1 C21 103.10(14) 3_656 . ?
O9 Li1 Li1 53.15(10) 3_656 3_656 ?
O9 Li1 Li2 117.58(16) 3_656 . ?
O10 Li1 Bi1 81.01(11) . 3_656 ?
O10 Li1 O8 90.21(14) . 3_656 ?
O10 Li1 C21 25.01(7) . . ?
O10 Li1 Li1 75.87(13) . 3_656 ?
O10 Li1 Li2 43.60(10) . . ?
C21 Li1 Bi1 82.21(9) . 3_656 ?
C21 Li1 Li1 53.48(9) . 3_656 ?
C21 Li1 Li2 67.43(11) . . ?
Li1 Li1 Bi1 65.27(10) 3_656 3_656 ?
Li2 Li1 Bi1 68.58(10) . 3_656 ?
Li2 Li1 Li1 107.18(16) . 3_656 ?
O6 Li2 Bi1 50.07(9) 3_656 3_656 ?
O6 Li2 O8 101.86(17) 3_656 3_656 ?
O6 Li2 O10 106.01(18) 3_656 . ?
O6 Li2 N1 113.16(18) 3_656 . ?
O6 Li2 Li1 115.28(17) 3_656 . ?
O8 Li2 Bi1 60.76(9) 3_656 3_656 ?
O8 Li2 N1 103.31(17) 3_656 . ?
O8 Li2 Li1 47.16(11) 3_656 . ?
O10 Li2 Bi1 80.48(11) . 3_656 ?
O10 Li2 O8 92.90(16) . 3_656 ?
O10 Li2 N1 132.89(19) . . ?
O10 Li2 Li1 46.12(11) . . ?
N1 Li2 Bi1 145.70(15) . 3_656 ?
N1 Li2 Li1 127.16(18) . . ?
Li1 Li2 Bi1 66.46(10) . 3_656 ?
N2 C28 C29 178.7(3) . . ?

loop_
_geom_bond_atom_site_label_1
_geom_bond_atom_site_label_2
_geom_bond_distance
_geom_bond_site_symmetry_2
_geom_bond_publ_flag
Bi1 O1 2.4280(13) . ?
Bi1 O2 2.2721(13) . ?
Bi1 O3 2.3608(13) . ?
Bi1 O5 2.3392(12) . ?
Bi1 O7 2.3546(13) . ?
Bi1 O9 2.7085(13) . ?
Bi1 C1 2.7177(18) . ?
Bi1 Li1 3.543(3) 3_656 ?
Bi1 Li2 3.598(3) 3_656 ?
O1 C1 1.258(2) . ?
O2 C1 1.278(2) . ?
O3 C6 1.270(2) . ?
O4 C6 1.258(2) . ?
O4 Li1 1.873(3) . ?
O5 C11 1.270(2) . ?
O6 C11 1.244(2) . ?
O6 Li2 1.865(4) 3_656 ?
O7 C16 1.270(2) . ?
O8 C16 1.259(2) . ?
O8 Li1 2.007(3) 3_656 ?
O8 Li2 2.001(4) 3_656 ?
O9 C21 1.267(2) . ?
O9 Li1 1.911(3) 3_656 ?
O10 C21 1.254(2) . ?
O10 Li1 1.968(4) . ?
O10 Li2 1.883(4) . ?
N1 C26 1.134(3) . ?
N1 Li2 2.022(4) . ?
C1 C2 1.525(2) . ?
C2 C3 1.536(3) . ?
C2 C4 1.529(3) . ?
C2 C5 1.529(3) . ?
C6 C7 1.527(2) . ?
C7 C8 1.532(3) . ?
C7 C9 1.531(3) . ?
C7 C10 1.523(3) . ?
C11 C12 1.528(2) . ?
C12 C13 1.529(3) . ?
C12 C14 1.527(3) . ?
C12 C15 1.531(3) . ?
C16 C17 1.529(2) . ?
C17 C18 1.526(3) . ?
C17 C19 1.525(3) . ?
C17 C20 1.521(3) . ?
C21 C22 1.534(2) . ?
C21 Li1 2.722(4) . ?
C22 C23 1.534(3) . ?
C22 C24 1.513(3) . ?
C22 C25 1.518(3) . ?
C26 C27 1.454(3) . ?
Li1 Bi1 3.543(3) 3_656 ?
Li1 O8 2.007(3) 3_656 ?
Li1 O9 1.911(3) 3_656 ?
Li1 Li1 3.511(6) 3_656 ?
Li1 Li2 2.730(5) . ?
Li2 Bi1 3.598(3) 3_656 ?
Li2 O6 1.865(4) 3_656 ?
Li2 O8 2.001(4) 3_656 ?
N2 C28 1.123(4) . ?
C28 C29 1.449(4) . ?
